data_7706987
loop_
_publ_author_name
'Schuman, Ashley J.'
'Robey, Sarah F. T.'
'Judkins, Eileen C.'
'Zeller, Matthias'
'Ren, Tong'

_publ_section_title
;
 A unique series of chromium(iii) mono-alkynyl complexes supported by
 tetraazamacrocycles.
;
_journal_issue 14
_journal_name_full 'Dalton transactions (Cambridge, England : 2003)'
_journal_page_first 4936
_journal_page_last 4943
_journal_paper_doi 10.1039/d1dt00707f
_journal_volume 50
_journal_year 2021
_chemical_formula_moiety '0.3(C40 H62 Cr N4), (C F3 O3 S)'
_chemical_formula_sum 'C41 H62 Cr F3 N4 O3 S'
_chemical_formula_weight 800.00
_space_group_crystal_system monoclinic
_space_group_IT_number 14
_space_group_name_Hall '-P 2yn'
_space_group_name_H-M_alt 'P 1 21/n 1'
_atom_sites_solution_hydrogens geom
_atom_sites_solution_primary direct
_atom_sites_solution_secondary difmap
_audit_creation_method SHELXL-2018/1
_audit_update_record
;
2021-03-01 deposited with the CCDC.	2021-03-22 downloaded from the CCDC.
;
_cell_angle_alpha 90
_cell_angle_beta 109.307(6)
_cell_angle_gamma 90
_cell_formula_units_Z 4
_cell_length_a 15.3929(15)
_cell_length_b 13.5965(12)
_cell_length_c 22.0346(16)
_cell_measurement_reflns_used 4760
_cell_measurement_temperature 150(2)
_cell_measurement_theta_max 67.3005
_cell_measurement_theta_min 3.0815
_cell_volume 4352.3(7)
_computing_cell_refinement 'SAINT V8.38A (Bruker, 2018)'
_computing_data_collection 'Apex3 v2018.7-2 (Bruker, 2018)'
_computing_data_reduction 'SAINT V8.38A (Bruker, 2018)'
_computing_structure_refinement
;  
SHELXL-2018/3 (Sheldrick, 2015, 2018), 
SHELXLE Rev1005 (H\"ubschle et al., 2011)
;
_computing_structure_solution 'SHELXS-97 (Sheldrick, 2008)'
_diffrn_ambient_temperature 150(2)
_diffrn_detector_area_resol_mean 7.4074
_diffrn_measured_fraction_theta_full 0.987
_diffrn_measured_fraction_theta_max 0.928
_diffrn_measurement_device_type 'Bruker AXS D8 Quest CMOS diffractometer'
_diffrn_measurement_method 'omega and phi scans'
_diffrn_radiation_monochromator 'laterally graded multilayer (Goebel) mirror'
_diffrn_radiation_type CuK\a
_diffrn_radiation_wavelength 1.54178
_diffrn_reflns_av_R_equivalents 0.1160
_diffrn_reflns_av_unetI/netI 0.1501
_diffrn_reflns_Laue_measured_fraction_full 0.987
_diffrn_reflns_Laue_measured_fraction_max 0.928
_diffrn_reflns_limit_h_max 19
_diffrn_reflns_limit_h_min -19
_diffrn_reflns_limit_k_max 15
_diffrn_reflns_limit_k_min -16
_diffrn_reflns_limit_l_max 24
_diffrn_reflns_limit_l_min -27
_diffrn_reflns_number 25637
_diffrn_reflns_point_group_measured_fraction_full 0.987
_diffrn_reflns_point_group_measured_fraction_max 0.928
_diffrn_reflns_theta_full 67.679
_diffrn_reflns_theta_max 81.028
_diffrn_reflns_theta_min 3.081
_diffrn_source 'I-mu-S microsource X-ray tube'
_diffrn_source_current '1.0 mA'
_diffrn_source_voltage '50 kV'
_exptl_absorpt_coefficient_mu 3.042
_exptl_absorpt_correction_T_max 0.3299
_exptl_absorpt_correction_T_min 0.1433
_exptl_absorpt_correction_type multi-scan
_exptl_absorpt_process_details
;
 SADABS 2016/2: Krause, L., Herbst-Irmer, R., Sheldrick G.M. & Stalke D.,
 J. Appl. Cryst. 48 (2015) 3-10
;
_exptl_crystal_colour yellow
_exptl_crystal_density_diffrn 1.221
_exptl_crystal_description needle
_exptl_crystal_F_000 1708
_exptl_crystal_size_max 0.270
_exptl_crystal_size_mid 0.210
_exptl_crystal_size_min 0.030
_refine_diff_density_max 0.581
_refine_diff_density_min -0.859
_refine_diff_density_rms 0.061
_refine_ls_extinction_method none
_refine_ls_goodness_of_fit_ref 0.917
_refine_ls_hydrogen_treatment constr
_refine_ls_matrix_type full
_refine_ls_number_parameters 575
_refine_ls_number_reflns 8907
_refine_ls_number_restraints 366
_refine_ls_restrained_S_all 0.909
_refine_ls_R_factor_all 0.1353
_refine_ls_R_factor_gt 0.0754
_refine_ls_shift/su_max 0.000
_refine_ls_shift/su_mean 0.000
_refine_ls_structure_factor_coef Fsqd
_refine_ls_weighting_details 'w=1/[\s^2^(Fo^2^)+(0.0843P)^2^] where P=(Fo^2^+2Fc^2^)/3'
_refine_ls_weighting_scheme calc
_refine_ls_wR_factor_gt 0.1897
_refine_ls_wR_factor_ref 0.2331
_reflns_Friedel_coverage 0.000
_reflns_number_gt 4209
_reflns_number_total 8907
_reflns_threshold_expression 'I > 2\s(I)'
_cod_data_source_file d1dt00707f2.cif
_cod_data_source_block AS019_0m
_cod_depositor_comments 'Adding full bibliography for 7706983--7706988.cif.'
_cod_original_sg_symbol_H-M 'P 21/n'
_cod_database_code 7706987
_shelx_shelxl_version_number 2018/1
_shelx_space_group_comment
;
The symmetry employed for this shelxl refinement is uniquely defined
by the following loop, which should always be used as a source of
symmetry information in preference to the above space-group names.
They are only intended as comments.
;
_shelx_estimated_absorpt_t_min 0.494
_shelx_estimated_absorpt_t_max 0.914

loop_
_space_group_symop_operation_xyz
'x, y, z'
'-x+1/2, y+1/2, -z+1/2'
'-x, -y, -z'
'x-1/2, -y-1/2, z-1/2'

loop_
_atom_site_label
_atom_site_type_symbol
_atom_site_fract_x
_atom_site_fract_y
_atom_site_fract_z
_atom_site_U_iso_or_equiv
_atom_site_adp_type
_atom_site_occupancy
_atom_site_site_symmetry_order
_atom_site_calc_flag
_atom_site_refinement_flags_posn
_atom_site_refinement_flags_adp
_atom_site_refinement_flags_occupancy
_atom_site_disorder_assembly
_atom_site_disorder_group
C1 C 0.8232(3) 0.2388(3) 0.3002(3) 0.0592(11) Uani 1 1 d . . . . .
C2 C 0.8421(3) 0.2195(3) 0.2544(3) 0.0597(11) Uani 1 1 d . . . . .
C3 C 0.8707(3) 0.2082(3) 0.1986(3) 0.0643(11) Uani 0.551(7) 1 d D U P A 1
C4 C 0.9637(7) 0.1892(9) 0.2045(6) 0.074(2) Uani 0.551(7) 1 d D U P A 1
H4 H 1.006709 0.174283 0.245529 0.089 Uiso 0.551(7) 1 calc R U P A 1
C5 C 0.9931(8) 0.1920(9) 0.1512(6) 0.081(2) Uani 0.551(7) 1 d D U P A 1
H5 H 1.055275 0.176269 0.156535 0.098 Uiso 0.551(7) 1 calc R U P A 1
C6 C 0.9342(9) 0.2171(10) 0.0906(6) 0.081(2) Uani 0.551(7) 1 d D U P A 1
C7 C 0.8442(10) 0.2371(13) 0.0857(6) 0.075(2) Uani 0.551(7) 1 d D U P A 1
H7 H 0.802823 0.258131 0.045392 0.090 Uiso 0.551(7) 1 calc R U P A 1
C8 C 0.8115(10) 0.2279(19) 0.1370(5) 0.068(2) Uani 0.551(7) 1 d D U P A 1
H8 H 0.747473 0.235271 0.129865 0.082 Uiso 0.551(7) 1 calc R U P A 1
C9 C 0.9704(8) 0.2310(9) 0.0341(6) 0.099(3) Uani 0.551(7) 1 d D U P A 1
C10 C 1.0720(9) 0.1953(15) 0.0522(11) 0.121(5) Uani 0.551(7) 1 d D U P A 1
H10A H 1.091922 0.199793 0.014368 0.181 Uiso 0.551(7) 1 calc R U P A 1
H10B H 1.076402 0.126939 0.066901 0.181 Uiso 0.551(7) 1 calc R U P A 1
H10C H 1.111625 0.236873 0.086614 0.181 Uiso 0.551(7) 1 calc R U P A 1
C11 C 0.9643(9) 0.3376(9) 0.0126(6) 0.112(4) Uani 0.551(7) 1 d D U P A 1
H11A H 0.995492 0.345284 -0.019409 0.168 Uiso 0.551(7) 1 calc R U P A 1
H11B H 0.994064 0.379725 0.049704 0.168 Uiso 0.551(7) 1 calc R U P A 1
H11C H 0.899543 0.356498 -0.006566 0.168 Uiso 0.551(7) 1 calc R U P A 1
C12 C 0.9139(10) 0.1699(11) -0.0211(6) 0.116(4) Uani 0.551(7) 1 d D U P A 1
H12A H 0.949013 0.157165 -0.050187 0.174 Uiso 0.551(7) 1 calc R U P A 1
H12B H 0.857090 0.205034 -0.044410 0.174 Uiso 0.551(7) 1 calc R U P A 1
H12C H 0.898640 0.107291 -0.005034 0.174 Uiso 0.551(7) 1 calc R U P A 1
C3B C 0.8707(3) 0.2082(3) 0.1986(3) 0.0643(11) Uani 0.449(7) 1 d D U P A 2
C4B C 0.9558(8) 0.1608(11) 0.2082(8) 0.072(3) Uani 0.449(7) 1 d D U P A 2
H4B H 0.989405 0.135000 0.249353 0.086 Uiso 0.449(7) 1 calc R U P A 2
C5B C 0.9906(10) 0.1518(10) 0.1579(7) 0.077(3) Uani 0.449(7) 1 d D U P A 2
H5B H 1.049319 0.122605 0.165409 0.093 Uiso 0.449(7) 1 calc R U P A 2
C6B C 0.9405(11) 0.1852(12) 0.0963(7) 0.082(3) Uani 0.449(7) 1 d D U P A 2
C7B C 0.8527(12) 0.2176(17) 0.0868(8) 0.078(3) Uani 0.449(7) 1 d D U P A 2
H7B H 0.813000 0.227462 0.043930 0.094 Uiso 0.449(7) 1 calc R U P A 2
C8B C 0.8189(12) 0.237(2) 0.1368(6) 0.069(3) Uani 0.449(7) 1 d D U P A 2
H8B H 0.761317 0.268708 0.128828 0.082 Uiso 0.449(7) 1 calc R U P A 2
C9B C 0.9803(9) 0.1773(10) 0.0414(6) 0.094(3) Uani 0.449(7) 1 d D U P A 2
C10B C 1.0768(11) 0.2284(17) 0.0613(13) 0.110(5) Uani 0.449(7) 1 d D U P A 2
H10D H 1.103214 0.220746 0.026774 0.165 Uiso 0.449(7) 1 calc R U P A 2
H10E H 1.117697 0.198014 0.100737 0.165 Uiso 0.449(7) 1 calc R U P A 2
H10F H 1.069883 0.298572 0.068933 0.165 Uiso 0.449(7) 1 calc R U P A 2
C11B C 0.9902(10) 0.0699(10) 0.0274(8) 0.117(5) Uani 0.449(7) 1 d D U P A 2
H11D H 1.020983 0.063932 -0.004842 0.176 Uiso 0.449(7) 1 calc R U P A 2
H11E H 0.929073 0.039553 0.011034 0.176 Uiso 0.449(7) 1 calc R U P A 2
H11F H 1.026832 0.036570 0.067042 0.176 Uiso 0.449(7) 1 calc R U P A 2
C12B C 0.9184(12) 0.2325(13) -0.0166(8) 0.116(4) Uani 0.449(7) 1 d D U P A 2
H12D H 0.945546 0.231323 -0.050986 0.174 Uiso 0.449(7) 1 calc R U P A 2
H12E H 0.911904 0.300841 -0.004508 0.174 Uiso 0.449(7) 1 calc R U P A 2
H12F H 0.857670 0.201161 -0.031635 0.174 Uiso 0.449(7) 1 calc R U P A 2
C13 C 0.7961(3) 0.3289(3) 0.4757(2) 0.0544(10) Uani 1 1 d . . . . .
C14 C 0.7983(3) 0.3647(3) 0.5228(3) 0.0676(13) Uani 1 1 d . . . . .
C15 C 0.7989(3) 0.4085(4) 0.5835(3) 0.0687(13) Uani 1 1 d D . . . .
C16 C 0.8455(5) 0.3665(4) 0.6425(3) 0.100(2) Uani 1 1 d D . . . .
H16 H 0.878557 0.307117 0.643689 0.120 Uiso 1 1 calc R U . . .
C17 C 0.8454(5) 0.4083(5) 0.6997(3) 0.103(2) Uani 1 1 d D . . . .
H17 H 0.877520 0.375829 0.738920 0.124 Uiso 1 1 calc R U . . .
C18 C 0.8004(3) 0.4955(4) 0.7020(3) 0.0786(15) Uani 1 1 d D . . . .
C19 C 0.7567(4) 0.5388(4) 0.6439(3) 0.0882(17) Uani 1 1 d D . . . .
H19 H 0.725488 0.599378 0.643018 0.106 Uiso 1 1 calc R U . . .
C20 C 0.7560(4) 0.4971(4) 0.5854(3) 0.0877(17) Uani 1 1 d D . . . .
H20 H 0.725463 0.530596 0.546361 0.105 Uiso 1 1 calc R U . . .
C21 C 0.8027(4) 0.5408(6) 0.7657(3) 0.112(2) Uani 1 1 d D . . . .
C22 C 0.9015(5) 0.5570(8) 0.8082(4) 0.203(6) Uani 1 1 d D . . . .
H22A H 0.902488 0.583235 0.849818 0.304 Uiso 1 1 calc R U . . .
H22B H 0.931102 0.603915 0.787462 0.304 Uiso 1 1 calc R U . . .
H22C H 0.934727 0.494323 0.814685 0.304 Uiso 1 1 calc R U . . .
C23 C 0.7618(9) 0.4677(7) 0.8023(5) 0.198(5) Uani 1 1 d D . . . .
H23A H 0.760132 0.498202 0.842182 0.297 Uiso 1 1 calc R U . . .
H23B H 0.800095 0.408418 0.812536 0.297 Uiso 1 1 calc R U . . .
H23C H 0.699179 0.449983 0.775429 0.297 Uiso 1 1 calc R U . . .
C24 C 0.7527(5) 0.6373(6) 0.7577(4) 0.134(3) Uani 1 1 d D . . . .
H24A H 0.757440 0.663540 0.800125 0.201 Uiso 1 1 calc R U . . .
H24B H 0.687741 0.627358 0.732404 0.201 Uiso 1 1 calc R U . . .
H24C H 0.780284 0.683897 0.735471 0.201 Uiso 1 1 calc R U . . .
C25 C 1.0113(3) 0.3060(3) 0.4142(3) 0.0698(13) Uani 1 1 d . . . . .
H25 H 0.998947 0.290556 0.367697 0.084 Uiso 1 1 calc R U . . .
C26 C 1.1112(3) 0.2768(4) 0.4519(3) 0.0879(17) Uani 1 1 d . . . . .
H26A H 1.153320 0.313614 0.435381 0.132 Uiso 1 1 calc R U . . .
H26B H 1.119242 0.206129 0.446776 0.132 Uiso 1 1 calc R U . . .
H26C H 1.124522 0.291990 0.497551 0.132 Uiso 1 1 calc R U . . .
C27 C 0.9524(3) 0.1427(3) 0.4350(3) 0.0639(12) Uani 1 1 d . . . . .
H27A H 1.011164 0.121066 0.466908 0.077 Uiso 1 1 calc R U . . .
H27B H 0.951169 0.120859 0.391847 0.077 Uiso 1 1 calc R U . . .
C28 C 0.8720(3) 0.0984(3) 0.4507(3) 0.0658(12) Uani 1 1 d . . . . .
H28A H 0.875968 0.025669 0.450821 0.079 Uiso 1 1 calc R U . . .
H28B H 0.873000 0.120295 0.493754 0.079 Uiso 1 1 calc R U . . .
C29 C 0.6976(3) 0.0943(3) 0.4072(3) 0.0645(12) Uani 1 1 d . . . . .
C30 C 0.6892(4) -0.0168(4) 0.3907(3) 0.0833(16) Uani 1 1 d . . . . .
H30A H 0.629300 -0.041110 0.390906 0.125 Uiso 1 1 calc R U . . .
H30B H 0.738445 -0.052847 0.422781 0.125 Uiso 1 1 calc R U . . .
H30C H 0.694382 -0.026791 0.348009 0.125 Uiso 1 1 calc R U . . .
C31 C 0.6953(3) 0.1087(4) 0.4750(3) 0.0752(14) Uani 1 1 d . . . . .
H31A H 0.633971 0.091990 0.476267 0.113 Uiso 1 1 calc R U . . .
H31B H 0.709188 0.177475 0.487869 0.113 Uiso 1 1 calc R U . . .
H31C H 0.741251 0.065908 0.504693 0.113 Uiso 1 1 calc R U . . .
C32 C 0.6175(3) 0.1471(4) 0.3573(3) 0.0731(14) Uani 1 1 d . . . . .
H32A H 0.559954 0.114746 0.357509 0.088 Uiso 1 1 calc R U . . .
H32B H 0.623359 0.134624 0.314592 0.088 Uiso 1 1 calc R U . . .
C33 C 0.6045(3) 0.2586(4) 0.3628(3) 0.0732(14) Uani 1 1 d . . . . .
H33 H 0.619130 0.275677 0.409258 0.088 Uiso 1 1 calc R U . . .
C34 C 0.5047(3) 0.2883(5) 0.3268(3) 0.0932(19) Uani 1 1 d . . . . .
H34A H 0.463567 0.253623 0.345236 0.140 Uiso 1 1 calc R U . . .
H34B H 0.488977 0.270896 0.281243 0.140 Uiso 1 1 calc R U . . .
H34C H 0.497837 0.359446 0.330779 0.140 Uiso 1 1 calc R U . . .
C35 C 0.6619(3) 0.4208(4) 0.3359(3) 0.0777(15) Uani 1 1 d . . . . .
H35A H 0.661483 0.445881 0.377920 0.093 Uiso 1 1 calc R U . . .
H35B H 0.603837 0.440790 0.302462 0.093 Uiso 1 1 calc R U . . .
C36 C 0.7438(4) 0.4621(3) 0.3205(3) 0.0748(14) Uani 1 1 d . . . . .
H36A H 0.743932 0.437422 0.278246 0.090 Uiso 1 1 calc R U . . .
H36B H 0.740539 0.534827 0.318683 0.090 Uiso 1 1 calc R U . . .
C37 C 0.9183(4) 0.4693(3) 0.3692(3) 0.0713(13) Uani 1 1 d . . . . .
C38 C 0.9240(4) 0.5808(4) 0.3863(3) 0.0907(18) Uani 1 1 d . . . . .
H38A H 0.987204 0.604032 0.395005 0.136 Uiso 1 1 calc R U . . .
H38B H 0.905813 0.590785 0.424462 0.136 Uiso 1 1 calc R U . . .
H38C H 0.882413 0.617773 0.350068 0.136 Uiso 1 1 calc R U . . .
C39 C 0.9250(4) 0.4586(4) 0.3016(3) 0.0860(16) Uani 1 1 d . . . . .
H39A H 0.986746 0.477871 0.302374 0.129 Uiso 1 1 calc R U . . .
H39B H 0.879104 0.500993 0.271607 0.129 Uiso 1 1 calc R U . . .
H39C H 0.913569 0.389957 0.287581 0.129 Uiso 1 1 calc R U . . .
C40 C 0.9967(3) 0.4173(3) 0.4206(3) 0.0729(14) Uani 1 1 d . . . . .
H40A H 0.987403 0.428044 0.462505 0.087 Uiso 1 1 calc R U . . .
H40B H 1.054743 0.450942 0.422860 0.087 Uiso 1 1 calc R U . . .
C41 C 0.4539(3) 0.4246(4) 0.1445(3) 0.0744(14) Uani 1 1 d . . . . .
N1 N 0.6704(2) 0.3114(3) 0.3378(2) 0.0654(10) Uani 1 1 d . . . . .
H1 H 0.657751 0.288905 0.292477 0.079 Uiso 1 1 calc R U . . .
N2 N 0.8284(3) 0.4299(3) 0.3720(2) 0.0658(10) Uani 1 1 d . . . . .
H2 H 0.822575 0.462186 0.411275 0.079 Uiso 1 1 calc R U . . .
N3 N 0.9446(2) 0.2517(2) 0.4363(2) 0.0600(10) Uani 1 1 d . . . . .
H3A H 0.956238 0.270931 0.482159 0.072 Uiso 1 1 calc R U . . .
N4 N 0.7860(2) 0.1316(2) 0.40085(19) 0.0565(9) Uani 1 1 d . . . . .
H4A H 0.788500 0.099557 0.360596 0.068 Uiso 1 1 calc R U . . .
O1 O 0.6241(2) 0.4504(3) 0.1620(2) 0.0899(12) Uani 1 1 d . . . . .
O2 O 0.5406(3) 0.3289(3) 0.08303(19) 0.0995(13) Uani 1 1 d . . . . .
O3 O 0.5771(3) 0.2960(2) 0.19641(18) 0.0766(10) Uani 1 1 d . . . . .
Cr1 Cr 0.80706(5) 0.28079(5) 0.38684(4) 0.0555(2) Uani 1 1 d . . . . .
S1 S 0.56174(9) 0.36789(9) 0.14663(7) 0.0707(4) Uani 1 1 d . . . . .
F1 F 0.4607(3) 0.4669(3) 0.20024(19) 0.1146(13) Uani 1 1 d . . . . .
F2 F 0.3854(2) 0.3615(2) 0.1331(2) 0.1127(13) Uani 1 1 d . . . . .
F3 F 0.42473(19) 0.4932(2) 0.09974(16) 0.0827(9) Uani 1 1 d . . . . .

loop_
_atom_site_aniso_label
_atom_site_aniso_U_11
_atom_site_aniso_U_22
_atom_site_aniso_U_33
_atom_site_aniso_U_23
_atom_site_aniso_U_13
_atom_site_aniso_U_12
C1 0.055(2) 0.060(2) 0.065(4) 0.010(2) 0.022(2) 0.0038(18)
C2 0.059(2) 0.062(2) 0.055(3) -0.004(2) 0.015(2) -0.0025(19)
C3 0.063(2) 0.069(2) 0.063(3) -0.007(2) 0.023(2) -0.0044(18)
C4 0.067(4) 0.085(5) 0.073(4) -0.007(4) 0.025(3) -0.006(4)
C5 0.071(4) 0.098(5) 0.080(4) -0.008(5) 0.032(3) -0.006(4)
C6 0.078(3) 0.100(5) 0.074(4) -0.009(4) 0.038(3) -0.008(4)
C7 0.079(4) 0.087(5) 0.064(4) -0.009(4) 0.032(3) -0.002(4)
C8 0.066(4) 0.079(5) 0.062(4) -0.004(3) 0.024(3) -0.003(4)
C9 0.092(4) 0.122(6) 0.091(5) -0.015(5) 0.042(4) -0.008(5)
C10 0.116(8) 0.149(11) 0.117(9) -0.017(9) 0.065(7) 0.004(7)
C11 0.114(8) 0.149(9) 0.088(8) 0.009(7) 0.054(7) -0.015(7)
C12 0.115(7) 0.154(9) 0.092(7) -0.037(7) 0.051(6) -0.016(8)
C3B 0.063(2) 0.069(2) 0.063(3) -0.007(2) 0.023(2) -0.0044(18)
C4B 0.066(4) 0.081(5) 0.070(4) -0.004(4) 0.024(4) -0.006(4)
C5B 0.070(4) 0.088(6) 0.079(5) -0.006(5) 0.031(4) -0.009(4)
C6B 0.078(4) 0.100(5) 0.076(4) -0.008(4) 0.036(3) -0.006(4)
C7B 0.080(4) 0.092(6) 0.066(4) -0.007(4) 0.028(4) -0.004(4)
C8B 0.068(4) 0.078(5) 0.062(4) -0.002(4) 0.025(4) -0.004(4)
C9B 0.091(5) 0.118(6) 0.086(5) -0.017(5) 0.048(4) -0.010(5)
C10B 0.108(8) 0.140(11) 0.108(9) -0.021(9) 0.068(7) -0.029(7)
C11B 0.103(8) 0.153(10) 0.109(10) -0.050(9) 0.052(8) -0.011(8)
C12B 0.126(8) 0.146(10) 0.093(8) -0.008(9) 0.058(7) -0.020(9)
C13 0.049(2) 0.060(2) 0.049(3) -0.002(2) 0.009(2) 0.0007(17)
C14 0.058(2) 0.066(3) 0.073(4) -0.002(3) 0.014(3) -0.001(2)
C15 0.065(3) 0.076(3) 0.063(4) -0.012(3) 0.017(3) -0.005(2)
C16 0.149(6) 0.079(4) 0.073(5) -0.003(3) 0.038(4) 0.021(4)
C17 0.139(6) 0.097(4) 0.066(5) -0.002(3) 0.025(4) 0.027(4)
C18 0.066(3) 0.096(4) 0.069(4) -0.006(3) 0.014(3) 0.012(3)
C19 0.072(3) 0.104(4) 0.078(5) -0.013(4) 0.011(3) 0.022(3)
C20 0.076(3) 0.102(4) 0.075(5) -0.013(3) 0.012(3) 0.017(3)
C21 0.093(4) 0.153(6) 0.080(5) -0.032(5) 0.014(4) 0.039(4)
C22 0.116(6) 0.309(13) 0.125(8) -0.124(8) -0.039(6) 0.088(7)
C23 0.321(16) 0.187(10) 0.140(9) 0.010(8) 0.151(11) 0.042(10)
C24 0.120(5) 0.162(7) 0.099(6) -0.051(5) 0.009(5) 0.054(5)
C25 0.056(2) 0.076(3) 0.077(4) -0.006(3) 0.022(3) -0.009(2)
C26 0.056(2) 0.109(4) 0.094(5) -0.005(4) 0.018(3) -0.010(3)
C27 0.056(2) 0.068(3) 0.059(3) -0.001(2) 0.006(2) 0.0065(19)
C28 0.065(2) 0.062(2) 0.062(3) 0.006(2) 0.009(2) 0.008(2)
C29 0.065(2) 0.073(3) 0.057(3) 0.001(2) 0.021(2) -0.010(2)
C30 0.084(3) 0.080(3) 0.084(5) -0.002(3) 0.026(3) -0.025(3)
C31 0.072(3) 0.085(3) 0.070(4) 0.006(3) 0.025(3) -0.010(2)
C32 0.059(2) 0.099(4) 0.060(4) -0.009(3) 0.018(3) -0.016(2)
C33 0.049(2) 0.100(4) 0.066(4) 0.003(3) 0.012(2) 0.003(2)
C34 0.057(3) 0.140(5) 0.078(5) 0.007(4) 0.015(3) 0.009(3)
C35 0.073(3) 0.080(3) 0.068(4) -0.002(3) 0.007(3) 0.019(2)
C36 0.089(3) 0.059(2) 0.065(4) 0.006(2) 0.009(3) 0.007(2)
C37 0.085(3) 0.063(3) 0.066(4) 0.001(2) 0.027(3) -0.013(2)
C38 0.115(4) 0.066(3) 0.085(5) -0.008(3) 0.024(4) -0.018(3)
C39 0.116(4) 0.077(3) 0.070(4) -0.004(3) 0.038(4) -0.023(3)
C40 0.072(3) 0.073(3) 0.072(4) -0.013(3) 0.022(3) -0.016(2)
C41 0.071(3) 0.077(3) 0.067(4) -0.003(3) 0.012(3) -0.009(2)
N1 0.060(2) 0.074(2) 0.057(3) -0.005(2) 0.011(2) 0.0010(17)
N2 0.073(2) 0.063(2) 0.060(3) 0.0038(19) 0.019(2) 0.0010(17)
N3 0.0536(18) 0.060(2) 0.061(3) -0.0075(18) 0.0124(19) -0.0048(15)
N4 0.0555(18) 0.065(2) 0.047(2) -0.0002(17) 0.0138(18) -0.0029(15)
O1 0.0674(19) 0.090(2) 0.099(3) 0.028(2) 0.010(2) -0.0030(17)
O2 0.125(3) 0.118(3) 0.042(2) -0.002(2) 0.009(2) 0.039(3)
O3 0.096(2) 0.0652(19) 0.056(2) 0.0078(16) 0.0092(19) 0.0087(16)
Cr1 0.0531(3) 0.0585(4) 0.0507(5) -0.0018(3) 0.0113(3) -0.0007(3)
S1 0.0737(7) 0.0733(7) 0.0569(9) 0.0065(6) 0.0108(6) 0.0068(6)
F1 0.111(3) 0.144(3) 0.079(3) -0.013(2) 0.018(2) 0.040(2)
F2 0.082(2) 0.095(2) 0.155(4) 0.020(2) 0.033(2) -0.0156(17)
F3 0.0695(15) 0.0827(18) 0.082(2) 0.0184(17) 0.0069(16) 0.0043(13)

loop_
_atom_type_symbol
_atom_type_description
_atom_type_scat_dispersion_real
_atom_type_scat_dispersion_imag
_atom_type_scat_source
C C 0.0181 0.0091 'International Tables Vol C Tables 4.2.6.8 and 6.1.1.4'
H H 0.0000 0.0000 'International Tables Vol C Tables 4.2.6.8 and 6.1.1.4'
N N 0.0311 0.0180 'International Tables Vol C Tables 4.2.6.8 and 6.1.1.4'
O O 0.0492 0.0322 'International Tables Vol C Tables 4.2.6.8 and 6.1.1.4'
Cr Cr -0.1635 2.4439 'International Tables Vol C Tables 4.2.6.8 and 6.1.1.4'
S S 0.3331 0.5567 'International Tables Vol C Tables 4.2.6.8 and 6.1.1.4'
F F 0.0727 0.0534 'International Tables Vol C Tables 4.2.6.8 and 6.1.1.4'

loop_
_geom_angle_atom_site_label_1
_geom_angle_atom_site_label_2
_geom_angle_atom_site_label_3
_geom_angle
_geom_angle_site_symmetry_1
_geom_angle_site_symmetry_3
_geom_angle_publ_flag
C2 C1 Cr1 172.5(4) . . ?
C1 C2 C3B 172.5(5) . . ?
C1 C2 C3 172.5(5) . . ?
C8 C3 C4 116.2(9) . . ?
C8 C3 C2 121.6(7) . . ?
C4 C3 C2 121.7(7) . . ?
C5 C4 C3 121.2(10) . . ?
C5 C4 H4 119.4 . . ?
C3 C4 H4 119.4 . . ?
C6 C5 C4 121.9(10) . . ?
C6 C5 H5 119.0 . . ?
C4 C5 H5 119.0 . . ?
C7 C6 C5 116.3(9) . . ?
C7 C6 C9 122.4(10) . . ?
C5 C6 C9 121.0(9) . . ?
C6 C7 C8 123.0(11) . . ?
C6 C7 H7 118.5 . . ?
C8 C7 H7 118.5 . . ?
C7 C8 C3 121.0(11) . . ?
C7 C8 H8 119.5 . . ?
C3 C8 H8 119.5 . . ?
C12 C9 C11 108.5(11) . . ?
C12 C9 C6 108.9(10) . . ?
C11 C9 C6 111.8(9) . . ?
C12 C9 C10 107.4(11) . . ?
C11 C9 C10 109.2(11) . . ?
C6 C9 C10 110.9(12) . . ?
C9 C10 H10A 109.5 . . ?
C9 C10 H10B 109.5 . . ?
H10A C10 H10B 109.5 . . ?
C9 C10 H10C 109.5 . . ?
H10A C10 H10C 109.5 . . ?
H10B C10 H10C 109.5 . . ?
C9 C11 H11A 109.5 . . ?
C9 C11 H11B 109.5 . . ?
H11A C11 H11B 109.5 . . ?
C9 C11 H11C 109.5 . . ?
H11A C11 H11C 109.5 . . ?
H11B C11 H11C 109.5 . . ?
C9 C12 H12A 109.5 . . ?
C9 C12 H12B 109.5 . . ?
H12A C12 H12B 109.5 . . ?
C9 C12 H12C 109.5 . . ?
H12A C12 H12C 109.5 . . ?
H12B C12 H12C 109.5 . . ?
C8B C3B C4B 118.6(10) . . ?
C8B C3B C2 124.5(8) . . ?
C4B C3B C2 116.8(8) . . ?
C5B C4B C3B 120.3(12) . . ?
C5B C4B H4B 119.8 . . ?
C3B C4B H4B 119.8 . . ?
C4B C5B C6B 120.8(11) . . ?
C4B C5B H5B 119.6 . . ?
C6B C5B H5B 119.6 . . ?
C7B C6B C5B 117.0(11) . . ?
C7B C6B C9B 122.3(12) . . ?
C5B C6B C9B 120.6(11) . . ?
C6B C7B C8B 123.2(14) . . ?
C6B C7B H7B 118.4 . . ?
C8B C7B H7B 118.4 . . ?
C3B C8B C7B 118.8(14) . . ?
C3B C8B H8B 120.6 . . ?
C7B C8B H8B 120.6 . . ?
C11B C9B C12B 112.7(12) . . ?
C11B C9B C6B 108.8(11) . . ?
C12B C9B C6B 109.1(11) . . ?
C11B C9B C10B 109.6(12) . . ?
C12B C9B C10B 106.9(14) . . ?
C6B C9B C10B 109.7(12) . . ?
C9B C10B H10D 109.5 . . ?
C9B C10B H10E 109.5 . . ?
H10D C10B H10E 109.5 . . ?
C9B C10B H10F 109.5 . . ?
H10D C10B H10F 109.5 . . ?
H10E C10B H10F 109.5 . . ?
C9B C11B H11D 109.5 . . ?
C9B C11B H11E 109.5 . . ?
H11D C11B H11E 109.5 . . ?
C9B C11B H11F 109.5 . . ?
H11D C11B H11F 109.5 . . ?
H11E C11B H11F 109.5 . . ?
C9B C12B H12D 109.5 . . ?
C9B C12B H12E 109.5 . . ?
H12D C12B H12E 109.5 . . ?
C9B C12B H12F 109.5 . . ?
H12D C12B H12F 109.5 . . ?
H12E C12B H12F 109.5 . . ?
C14 C13 Cr1 170.6(4) . . ?
C13 C14 C15 178.3(5) . . ?
C20 C15 C16 115.9(5) . . ?
C20 C15 C14 121.7(5) . . ?
C16 C15 C14 122.3(5) . . ?
C15 C16 C17 122.0(5) . . ?
C15 C16 H16 119.0 . . ?
C17 C16 H16 119.0 . . ?
C18 C17 C16 122.4(6) . . ?
C18 C17 H17 118.8 . . ?
C16 C17 H17 118.8 . . ?
C19 C18 C17 115.7(5) . . ?
C19 C18 C21 122.8(5) . . ?
C17 C18 C21 121.5(5) . . ?
C18 C19 C20 122.4(5) . . ?
C18 C19 H19 118.8 . . ?
C20 C19 H19 118.8 . . ?
C15 C20 C19 121.5(6) . . ?
C15 C20 H20 119.3 . . ?
C19 C20 H20 119.3 . . ?
C24 C21 C22 108.4(7) . . ?
C24 C21 C18 113.1(6) . . ?
C22 C21 C18 109.9(5) . . ?
C24 C21 C23 110.1(7) . . ?
C22 C21 C23 105.7(8) . . ?
C18 C21 C23 109.4(6) . . ?
C21 C22 H22A 109.5 . . ?
C21 C22 H22B 109.5 . . ?
H22A C22 H22B 109.5 . . ?
C21 C22 H22C 109.5 . . ?
H22A C22 H22C 109.5 . . ?
H22B C22 H22C 109.5 . . ?
C21 C23 H23A 109.5 . . ?
C21 C23 H23B 109.5 . . ?
H23A C23 H23B 109.5 . . ?
C21 C23 H23C 109.5 . . ?
H23A C23 H23C 109.5 . . ?
H23B C23 H23C 109.5 . . ?
C21 C24 H24A 109.5 . . ?
C21 C24 H24B 109.5 . . ?
H24A C24 H24B 109.5 . . ?
C21 C24 H24C 109.5 . . ?
H24A C24 H24C 109.5 . . ?
H24B C24 H24C 109.5 . . ?
N3 C25 C26 111.9(4) . . ?
N3 C25 C40 108.8(4) . . ?
C26 C25 C40 110.7(4) . . ?
N3 C25 H25 108.5 . . ?
C26 C25 H25 108.5 . . ?
C40 C25 H25 108.5 . . ?
C25 C26 H26A 109.5 . . ?
C25 C26 H26B 109.5 . . ?
H26A C26 H26B 109.5 . . ?
C25 C26 H26C 109.5 . . ?
H26A C26 H26C 109.5 . . ?
H26B C26 H26C 109.5 . . ?
N3 C27 C28 108.4(3) . . ?
N3 C27 H27A 110.0 . . ?
C28 C27 H27A 110.0 . . ?
N3 C27 H27B 110.0 . . ?
C28 C27 H27B 110.0 . . ?
H27A C27 H27B 108.4 . . ?
N4 C28 C27 107.8(4) . . ?
N4 C28 H28A 110.1 . . ?
C27 C28 H28A 110.1 . . ?
N4 C28 H28B 110.1 . . ?
C27 C28 H28B 110.1 . . ?
H28A C28 H28B 108.5 . . ?
N4 C29 C31 111.4(4) . . ?
N4 C29 C32 108.3(4) . . ?
C31 C29 C32 111.8(4) . . ?
N4 C29 C30 108.4(4) . . ?
C31 C29 C30 109.2(4) . . ?
C32 C29 C30 107.7(4) . . ?
C29 C30 H30A 109.5 . . ?
C29 C30 H30B 109.5 . . ?
H30A C30 H30B 109.5 . . ?
C29 C30 H30C 109.5 . . ?
H30A C30 H30C 109.5 . . ?
H30B C30 H30C 109.5 . . ?
C29 C31 H31A 109.5 . . ?
C29 C31 H31B 109.5 . . ?
H31A C31 H31B 109.5 . . ?
C29 C31 H31C 109.5 . . ?
H31A C31 H31C 109.5 . . ?
H31B C31 H31C 109.5 . . ?
C29 C32 C33 120.0(4) . . ?
C29 C32 H32A 107.3 . . ?
C33 C32 H32A 107.3 . . ?
C29 C32 H32B 107.3 . . ?
C33 C32 H32B 107.3 . . ?
H32A C32 H32B 106.9 . . ?
N1 C33 C34 111.7(4) . . ?
N1 C33 C32 108.9(4) . . ?
C34 C33 C32 110.7(4) . . ?
N1 C33 H33 108.5 . . ?
C34 C33 H33 108.5 . . ?
C32 C33 H33 108.5 . . ?
C33 C34 H34A 109.5 . . ?
C33 C34 H34B 109.5 . . ?
H34A C34 H34B 109.5 . . ?
C33 C34 H34C 109.5 . . ?
H34A C34 H34C 109.5 . . ?
H34B C34 H34C 109.5 . . ?
N1 C35 C36 107.7(4) . . ?
N1 C35 H35A 110.2 . . ?
C36 C35 H35A 110.2 . . ?
N1 C35 H35B 110.2 . . ?
C36 C35 H35B 110.2 . . ?
H35A C35 H35B 108.5 . . ?
N2 C36 C35 107.7(4) . . ?
N2 C36 H36A 110.2 . . ?
C35 C36 H36A 110.2 . . ?
N2 C36 H36B 110.2 . . ?
C35 C36 H36B 110.2 . . ?
H36A C36 H36B 108.5 . . ?
N2 C37 C40 108.4(4) . . ?
N2 C37 C39 111.4(4) . . ?
C40 C37 C39 112.7(5) . . ?
N2 C37 C38 108.3(4) . . ?
C40 C37 C38 107.7(4) . . ?
C39 C37 C38 108.1(4) . . ?
C37 C38 H38A 109.5 . . ?
C37 C38 H38B 109.5 . . ?
H38A C38 H38B 109.5 . . ?
C37 C38 H38C 109.5 . . ?
H38A C38 H38C 109.5 . . ?
H38B C38 H38C 109.5 . . ?
C37 C39 H39A 109.5 . . ?
C37 C39 H39B 109.5 . . ?
H39A C39 H39B 109.5 . . ?
C37 C39 H39C 109.5 . . ?
H39A C39 H39C 109.5 . . ?
H39B C39 H39C 109.5 . . ?
C37 C40 C25 119.2(4) . . ?
C37 C40 H40A 107.5 . . ?
C25 C40 H40A 107.5 . . ?
C37 C40 H40B 107.5 . . ?
C25 C40 H40B 107.5 . . ?
H40A C40 H40B 107.0 . . ?
F2 C41 F3 105.3(4) . . ?
F2 C41 F1 105.7(5) . . ?
F3 C41 F1 106.7(4) . . ?
F2 C41 S1 113.3(4) . . ?
F3 C41 S1 113.7(4) . . ?
F1 C41 S1 111.6(4) . . ?
C33 N1 C35 115.3(4) . . ?
C33 N1 Cr1 114.2(3) . . ?
C35 N1 Cr1 106.3(3) . . ?
C33 N1 H1 106.9 . . ?
C35 N1 H1 106.9 . . ?
Cr1 N1 H1 106.9 . . ?
C36 N2 C37 116.8(4) . . ?
C36 N2 Cr1 105.2(3) . . ?
C37 N2 Cr1 122.9(3) . . ?
C36 N2 H2 103.1 . . ?
C37 N2 H2 103.1 . . ?
Cr1 N2 H2 103.1 . . ?
C25 N3 C27 115.0(4) . . ?
C25 N3 Cr1 115.6(3) . . ?
C27 N3 Cr1 104.7(2) . . ?
C25 N3 H3A 107.0 . . ?
C27 N3 H3A 107.0 . . ?
Cr1 N3 H3A 107.0 . . ?
C28 N4 C29 116.3(4) . . ?
C28 N4 Cr1 105.1(3) . . ?
C29 N4 Cr1 122.0(3) . . ?
C28 N4 H4A 103.8 . . ?
C29 N4 H4A 103.8 . . ?
Cr1 N4 H4A 103.8 . . ?
N1 Cr1 N3 179.35(15) . . ?
N1 Cr1 C1 89.16(17) . . ?
N3 Cr1 C1 91.10(17) . . ?
N1 Cr1 N4 95.29(14) . . ?
N3 Cr1 N4 85.32(13) . . ?
C1 Cr1 N4 86.60(16) . . ?
N1 Cr1 N2 84.73(15) . . ?
N3 Cr1 N2 94.66(14) . . ?
C1 Cr1 N2 92.87(17) . . ?
N4 Cr1 N2 179.47(17) . . ?
N1 Cr1 C13 92.47(16) . . ?
N3 Cr1 C13 87.25(16) . . ?
C1 Cr1 C13 177.06(17) . . ?
N4 Cr1 C13 95.69(16) . . ?
N2 Cr1 C13 84.84(17) . . ?
O3 S1 O2 115.1(2) . . ?
O3 S1 O1 115.0(2) . . ?
O2 S1 O1 115.8(3) . . ?
O3 S1 C41 103.2(3) . . ?
O2 S1 C41 102.8(3) . . ?
O1 S1 C41 102.0(2) . . ?

loop_
_geom_bond_atom_site_label_1
_geom_bond_atom_site_label_2
_geom_bond_distance
_geom_bond_site_symmetry_2
_geom_bond_publ_flag
C1 C2 1.168(7) . ?
C1 Cr1 2.086(5) . ?
C2 C3B 1.444(7) . ?
C2 C3 1.444(7) . ?
C3 C8 1.389(11) . ?
C3 C4 1.417(10) . ?
C4 C5 1.391(11) . ?
C4 H4 0.9500 . ?
C5 C6 1.386(11) . ?
C5 H5 0.9500 . ?
C6 C7 1.381(11) . ?
C6 C9 1.534(11) . ?
C7 C8 1.387(12) . ?
C7 H7 0.9500 . ?
C8 H8 0.9500 . ?
C9 C12 1.493(13) . ?
C9 C11 1.518(13) . ?
C9 C10 1.559(14) . ?
C10 H10A 0.9800 . ?
C10 H10B 0.9800 . ?
C10 H10C 0.9800 . ?
C11 H11A 0.9800 . ?
C11 H11B 0.9800 . ?
C11 H11C 0.9800 . ?
C12 H12A 0.9800 . ?
C12 H12B 0.9800 . ?
C12 H12C 0.9800 . ?
C3B C8B 1.386(12) . ?
C3B C4B 1.411(11) . ?
C4B C5B 1.388(13) . ?
C4B H4B 0.9500 . ?
C5B C6B 1.396(12) . ?
C5B H5B 0.9500 . ?
C6B C7B 1.370(12) . ?
C6B C9B 1.531(12) . ?
C7B C8B 1.390(13) . ?
C7B H7B 0.9500 . ?
C8B H8B 0.9500 . ?
C9B C11B 1.510(14) . ?
C9B C12B 1.515(14) . ?
C9B C10B 1.566(14) . ?
C10B H10D 0.9800 . ?
C10B H10E 0.9800 . ?
C10B H10F 0.9800 . ?
C11B H11D 0.9800 . ?
C11B H11E 0.9800 . ?
C11B H11F 0.9800 . ?
C12B H12D 0.9800 . ?
C12B H12E 0.9800 . ?
C12B H12F 0.9800 . ?
C13 C14 1.137(7) . ?
C13 Cr1 2.124(5) . ?
C14 C15 1.461(8) . ?
C15 C20 1.380(7) . ?
C15 C16 1.383(7) . ?
C16 C17 1.384(8) . ?
C16 H16 0.9500 . ?
C17 C18 1.382(7) . ?
C17 H17 0.9500 . ?
C18 C19 1.368(7) . ?
C18 C21 1.523(8) . ?
C19 C20 1.404(7) . ?
C19 H19 0.9500 . ?
C20 H20 0.9500 . ?
C21 C24 1.501(8) . ?
C21 C22 1.515(9) . ?
C21 C23 1.540(10) . ?
C22 H22A 0.9800 . ?
C22 H22B 0.9800 . ?
C22 H22C 0.9800 . ?
C23 H23A 0.9800 . ?
C23 H23B 0.9800 . ?
C23 H23C 0.9800 . ?
C24 H24A 0.9800 . ?
C24 H24B 0.9800 . ?
C24 H24C 0.9800 . ?
C25 N3 1.473(6) . ?
C25 C26 1.538(7) . ?
C25 C40 1.543(7) . ?
C25 H25 1.0000 . ?
C26 H26A 0.9800 . ?
C26 H26B 0.9800 . ?
C26 H26C 0.9800 . ?
C27 N3 1.488(5) . ?
C27 C28 1.515(6) . ?
C27 H27A 0.9900 . ?
C27 H27B 0.9900 . ?
C28 N4 1.484(5) . ?
C28 H28A 0.9900 . ?
C28 H28B 0.9900 . ?
C29 N4 1.502(5) . ?
C29 C31 1.519(7) . ?
C29 C32 1.532(7) . ?
C29 C30 1.549(7) . ?
C30 H30A 0.9800 . ?
C30 H30B 0.9800 . ?
C30 H30C 0.9800 . ?
C31 H31A 0.9800 . ?
C31 H31B 0.9800 . ?
C31 H31C 0.9800 . ?
C32 C33 1.540(7) . ?
C32 H32A 0.9900 . ?
C32 H32B 0.9900 . ?
C33 N1 1.489(6) . ?
C33 C34 1.532(7) . ?
C33 H33 1.0000 . ?
C34 H34A 0.9800 . ?
C34 H34B 0.9800 . ?
C34 H34C 0.9800 . ?
C35 N1 1.492(6) . ?
C35 C36 1.516(7) . ?
C35 H35A 0.9900 . ?
C35 H35B 0.9900 . ?
C36 N2 1.483(6) . ?
C36 H36A 0.9900 . ?
C36 H36B 0.9900 . ?
C37 N2 1.505(6) . ?
C37 C40 1.529(7) . ?
C37 C39 1.534(7) . ?
C37 C38 1.558(7) . ?
C38 H38A 0.9800 . ?
C38 H38B 0.9800 . ?
C38 H38C 0.9800 . ?
C39 H39A 0.9800 . ?
C39 H39B 0.9800 . ?
C39 H39C 0.9800 . ?
C40 H40A 0.9900 . ?
C40 H40B 0.9900 . ?
C41 F2 1.318(6) . ?
C41 F3 1.323(6) . ?
C41 F1 1.329(6) . ?
C41 S1 1.816(5) . ?
N1 Cr1 2.064(4) . ?
N1 H1 1.0000 . ?
N2 Cr1 2.097(4) . ?
N2 H2 1.0000 . ?
N3 Cr1 2.074(3) . ?
N3 H3A 1.0000 . ?
N4 Cr1 2.094(3) . ?
N4 H4A 1.0000 . ?
O1 S1 1.442(4) . ?
O2 S1 1.432(4) . ?
O3 S1 1.429(4) . ?

loop_
_geom_torsion_atom_site_label_1
_geom_torsion_atom_site_label_2
_geom_torsion_atom_site_label_3
_geom_torsion_atom_site_label_4
_geom_torsion
_geom_torsion_site_symmetry_1
_geom_torsion_site_symmetry_2
_geom_torsion_site_symmetry_3
_geom_torsion_site_symmetry_4
_geom_torsion_publ_flag
C8 C3 C4 C5 1.0(18) . . . . ?
C2 C3 C4 C5 -171.0(8) . . . . ?
C3 C4 C5 C6 2.5(17) . . . . ?
C4 C5 C6 C7 -1.3(18) . . . . ?
C4 C5 C6 C9 173.0(11) . . . . ?
C5 C6 C7 C8 -3(3) . . . . ?
C9 C6 C7 C8 -178(2) . . . . ?
C6 C7 C8 C3 7(4) . . . . ?
C4 C3 C8 C7 -6(3) . . . . ?
C2 C3 C8 C7 166.3(18) . . . . ?
C7 C6 C9 C12 -57.8(16) . . . . ?
C5 C6 C9 C12 128.2(13) . . . . ?
C7 C6 C9 C11 62.0(15) . . . . ?
C5 C6 C9 C11 -112.0(13) . . . . ?
C7 C6 C9 C10 -175.8(14) . . . . ?
C5 C6 C9 C10 10.2(16) . . . . ?
C8B C3B C4B C5B 6(2) . . . . ?
C2 C3B C4B C5B -176.5(10) . . . . ?
C3B C4B C5B C6B -3(2) . . . . ?
C4B C5B C6B C7B -6(2) . . . . ?
C4B C5B C6B C9B 178.5(13) . . . . ?
C5B C6B C7B C8B 13(3) . . . . ?
C9B C6B C7B C8B -172(3) . . . . ?
C4B C3B C8B C7B 0(4) . . . . ?
C2 C3B C8B C7B -177(2) . . . . ?
C6B C7B C8B C3B -10(4) . . . . ?
C7B C6B C9B C11B -109.6(18) . . . . ?
C5B C6B C9B C11B 65.3(17) . . . . ?
C7B C6B C9B C12B 14(2) . . . . ?
C5B C6B C9B C12B -171.4(14) . . . . ?
C7B C6B C9B C10B 130.4(19) . . . . ?
C5B C6B C9B C10B -54.6(19) . . . . ?
C20 C15 C16 C17 3.0(9) . . . . ?
C14 C15 C16 C17 -179.7(6) . . . . ?
C15 C16 C17 C18 -1.2(11) . . . . ?
C16 C17 C18 C19 -0.8(10) . . . . ?
C16 C17 C18 C21 -179.0(7) . . . . ?
C17 C18 C19 C20 0.9(9) . . . . ?
C21 C18 C19 C20 179.1(6) . . . . ?
C16 C15 C20 C19 -2.9(8) . . . . ?
C14 C15 C20 C19 179.8(5) . . . . ?
C18 C19 C20 C15 1.0(9) . . . . ?
C19 C18 C21 C24 -0.4(9) . . . . ?
C17 C18 C21 C24 177.8(7) . . . . ?
C19 C18 C21 C22 -121.7(8) . . . . ?
C17 C18 C21 C22 56.5(10) . . . . ?
C19 C18 C21 C23 122.7(8) . . . . ?
C17 C18 C21 C23 -59.2(9) . . . . ?
N3 C27 C28 N4 60.7(5) . . . . ?
N4 C29 C32 C33 -65.8(6) . . . . ?
C31 C29 C32 C33 57.3(6) . . . . ?
C30 C29 C32 C33 177.2(4) . . . . ?
C29 C32 C33 N1 79.1(6) . . . . ?
C29 C32 C33 C34 -157.7(5) . . . . ?
N1 C35 C36 N2 -59.9(5) . . . . ?
N2 C37 C40 C25 66.1(6) . . . . ?
C39 C37 C40 C25 -57.7(6) . . . . ?
C38 C37 C40 C25 -176.9(5) . . . . ?
N3 C25 C40 C37 -79.9(6) . . . . ?
C26 C25 C40 C37 156.8(5) . . . . ?
C34 C33 N1 C35 53.6(6) . . . . ?
C32 C33 N1 C35 176.1(4) . . . . ?
C34 C33 N1 Cr1 177.1(4) . . . . ?
C32 C33 N1 Cr1 -60.4(5) . . . . ?
C36 C35 N1 C33 170.4(4) . . . . ?
C36 C35 N1 Cr1 42.8(5) . . . . ?
C35 C36 N2 C37 -175.4(4) . . . . ?
C35 C36 N2 Cr1 44.4(4) . . . . ?
C40 C37 N2 C36 -172.7(4) . . . . ?
C39 C37 N2 C36 -48.0(6) . . . . ?
C38 C37 N2 C36 70.7(6) . . . . ?
C40 C37 N2 Cr1 -40.1(5) . . . . ?
C39 C37 N2 Cr1 84.5(5) . . . . ?
C38 C37 N2 Cr1 -156.7(4) . . . . ?
C26 C25 N3 C27 -55.5(6) . . . . ?
C40 C25 N3 C27 -178.1(4) . . . . ?
C26 C25 N3 Cr1 -177.8(3) . . . . ?
C40 C25 N3 Cr1 59.6(5) . . . . ?
C28 C27 N3 C25 -172.8(4) . . . . ?
C28 C27 N3 Cr1 -44.7(4) . . . . ?
C27 C28 N4 C29 179.2(4) . . . . ?
C27 C28 N4 Cr1 -42.6(4) . . . . ?
C31 C29 N4 C28 49.2(5) . . . . ?
C32 C29 N4 C28 172.5(4) . . . . ?
C30 C29 N4 C28 -71.0(5) . . . . ?
C31 C29 N4 Cr1 -81.4(4) . . . . ?
C32 C29 N4 Cr1 41.9(5) . . . . ?
C30 C29 N4 Cr1 158.4(3) . . . . ?
F2 C41 S1 O3 -58.3(5) . . . . ?
F3 C41 S1 O3 -178.4(4) . . . . ?
F1 C41 S1 O3 60.9(4) . . . . ?
F2 C41 S1 O2 61.8(5) . . . . ?
F3 C41 S1 O2 -58.4(4) . . . . ?
F1 C41 S1 O2 -179.1(4) . . . . ?
F2 C41 S1 O1 -177.9(4) . . . . ?
F3 C41 S1 O1 62.0(4) . . . . ?
F1 C41 S1 O1 -58.7(4) . . . . ?
